data_7716741
loop_
_publ_author_name
'Bhowmik, Saumitra'
'Sengupta, Arunava'
'Mukherjee, Rabindranath'

_publ_section_title
;
 Ni(II) and Pd(II) complexes of a new redox-active pentadentate
 azo-appended 2-aminophenol ligand: Pd(II)-assisted intraligand
 cyclization forms a phenoxazinyl ring.
;
_journal_issue 33
_journal_name_full 'Dalton transactions (Cambridge, England : 2003)'
_journal_page_first 14046
_journal_page_last 14064
_journal_paper_doi 10.1039/d4dt01513d
_journal_volume 53
_journal_year 2024
_chemical_formula_moiety 'C40 H49 N4 O2 Pd'
_chemical_formula_sum 'C40 H49 N4 O2 Pd'
_chemical_formula_weight 724.23
_space_group_crystal_system triclinic
_space_group_IT_number 2
_space_group_name_Hall '-P 1'
_space_group_name_H-M_alt 'P -1'
_atom_sites_solution_hydrogens geom
_atom_sites_solution_primary dual
_audit_creation_date 2021-10-25
_audit_creation_method
;
Olex2 1.2
(compiled 2018.05.29 svn.r3508 for OlexSys, GUI svn.r5506)
;
_audit_update_record
;
2024-05-23 deposited with the CCDC.	2024-07-24 downloaded from the CCDC.
;
_cell_angle_alpha 72.042(3)
_cell_angle_beta 81.586(3)
_cell_angle_gamma 89.255(3)
_cell_formula_units_Z 2
_cell_length_a 9.6069(9)
_cell_length_b 11.3196(10)
_cell_length_c 17.4614(16)
_cell_measurement_reflns_used 8862
_cell_measurement_temperature 100(2)
_cell_measurement_theta_max 28.314
_cell_measurement_theta_min 2.811
_cell_volume 1785.9(3)
_computing_molecular_graphics 'Olex2 (Dolomanov et al., 2009)'
_computing_publication_material 'Olex2 (Dolomanov et al., 2009)'
_computing_structure_refinement 'ShelXL (Sheldrick, 2015)'
_computing_structure_solution 'ShelXT (Sheldrick, 2015)'
_diffrn_ambient_temperature 100(2)
_diffrn_measured_fraction_theta_full 0.998
_diffrn_measured_fraction_theta_max 0.998
_diffrn_measurement_device_type 'CCD area detector'
_diffrn_measurement_method 'phi and omega scans'
_diffrn_radiation_type MoK\a
_diffrn_radiation_wavelength 0.71073
_diffrn_reflns_av_R_equivalents 0.0438
_diffrn_reflns_av_unetI/netI 0.0467
_diffrn_reflns_Laue_measured_fraction_full 0.998
_diffrn_reflns_Laue_measured_fraction_max 0.998
_diffrn_reflns_limit_h_max 12
_diffrn_reflns_limit_h_min -12
_diffrn_reflns_limit_k_max 15
_diffrn_reflns_limit_k_min -15
_diffrn_reflns_limit_l_max 23
_diffrn_reflns_limit_l_min -23
_diffrn_reflns_number 28229
_diffrn_reflns_point_group_measured_fraction_full 0.998
_diffrn_reflns_point_group_measured_fraction_max 0.998
_diffrn_reflns_theta_full 25.242
_diffrn_reflns_theta_max 28.314
_diffrn_reflns_theta_min 2.811
_exptl_absorpt_coefficient_mu 0.559
_exptl_absorpt_correction_type empirical
_exptl_crystal_colour PINK
_exptl_crystal_density_diffrn 1.347
_exptl_crystal_description BLOCK
_exptl_crystal_F_000 758
_exptl_crystal_size_max 0.08
_exptl_crystal_size_mid 0.06
_exptl_crystal_size_min 0.02
_exptl_transmission_factor_max 0.989
_exptl_transmission_factor_min 0.961
_refine_diff_density_max 2.206
_refine_diff_density_min -0.800
_refine_diff_density_rms 0.090
_refine_ls_extinction_method none
_refine_ls_goodness_of_fit_ref 1.074
_refine_ls_hydrogen_treatment constr
_refine_ls_matrix_type full
_refine_ls_number_parameters 437
_refine_ls_number_reflns 8862
_refine_ls_number_restraints 0
_refine_ls_restrained_S_all 1.074
_refine_ls_R_factor_all 0.0472
_refine_ls_R_factor_gt 0.0376
_refine_ls_shift/su_max 0.001
_refine_ls_shift/su_mean 0.000
_refine_ls_structure_factor_coef Fsqd
_refine_ls_weighting_details 'w=1/[\s^2^(Fo^2^)+(0.0232P)^2^+2.7435P] where P=(Fo^2^+2Fc^2^)/3'
_refine_ls_weighting_scheme calc
_refine_ls_wR_factor_gt 0.0824
_refine_ls_wR_factor_ref 0.0887
_reflns_Friedel_coverage 0.000
_reflns_number_gt 7719
_reflns_number_total 8862
_reflns_threshold_expression 'I > 2\s(I)'
_cod_data_source_file d4dt01513d2.cif
_cod_data_source_block 2
_cod_depositor_comments 'Adding full bibliography for 7716740--7716743.cif.'
_cod_database_code 7716741
_shelx_shelxl_version_number 2018/3
_shelx_space_group_comment
;
The symmetry employed for this shelxl refinement is uniquely defined
by the following loop, which should always be used as a source of
symmetry information in preference to the above space-group names.
They are only intended as comments.
;
_exptl_absorpt_special_details SADABS
_olex2_refinement_description
;
1. Fixed Uiso
 At 1.2 times of:
  All C(H) groups
 At 1.5 times of:
  All C(H,H,H) groups, All O(H) groups
2.a Aromatic/amide H refined with riding coordinates:
 C19(H19), C7(H7), C22(H22), C25(H25), C24(H24), C28(H28), C34(H34), C13(H13),
 C18(H18), C16(H16), C17(H17), C23(H23)
2.b Idealised Me refined as rotating group:
 C6(H6A,H6B,H6C), C32(H32A,H32B,H32C), C5(H5A,H5B,H5C), C38(H38A,H38B,H38C),
 C39(H39A,H39B,H39C), C4(H4A,H4B,H4C), C10(H10A,H10B,H10C), C37(H37A,H37B,H37C),
  C33(H33A,H33B,H33C), C31(H31A,H31B,H31C), C12(H12A,H12B,H12C), C11(H11A,H11B,
 H11C)
2.c Idealised tetrahedral OH refined as rotating group:
 O2(H2)
;
_olex2_submission_special_instructions 'No special instructions were received'

loop_
_space_group_symop_operation_xyz
'x, y, z'
'-x, -y, -z'

loop_
_atom_site_label
_atom_site_type_symbol
_atom_site_fract_x
_atom_site_fract_y
_atom_site_fract_z
_atom_site_U_iso_or_equiv
_atom_site_adp_type
_atom_site_occupancy
_atom_site_site_symmetry_order
_atom_site_calc_flag
_atom_site_refinement_flags_posn
_atom_site_refinement_flags_adp
_atom_site_refinement_flags_occupancy
_atom_site_disorder_assembly
_atom_site_disorder_group
Pd1 Pd 0.58091(2) 0.30828(2) 0.39740(2) 0.01337(6) Uani 1 1 d . . . . .
O1 O 0.61774(18) 0.42898(15) 0.28372(10) 0.0172(3) Uani 1 1 d . . . . .
N2 N 0.5168(2) 0.21718(18) 0.50977(12) 0.0143(4) Uani 1 1 d . . . . .
N4 N 0.7161(2) 0.18137(18) 0.38385(12) 0.0135(4) Uani 1 1 d . . . . .
N3 N 0.5519(2) 0.11162(18) 0.55480(12) 0.0152(4) Uani 1 1 d . . . . .
N1 N 0.4439(2) 0.43148(18) 0.41426(12) 0.0145(4) Uani 1 1 d . . . . .
O2 O 0.6429(2) 0.0837(2) 0.26800(13) 0.0306(5) Uani 1 1 d . . . . .
H2 H 0.606194 0.077917 0.314504 0.046 Uiso 1 1 calc GR . . . .
C20 C 0.4102(2) 0.2816(2) 0.54535(14) 0.0144(4) Uani 1 1 d . . . . .
C19 C 0.3488(3) 0.2364(2) 0.62645(15) 0.0186(5) Uani 1 1 d . . . . .
H19 H 0.375338 0.160789 0.659618 0.022 Uiso 1 1 calc R . . . .
C8 C 0.3530(2) 0.7238(2) 0.26435(15) 0.0150(5) Uani 1 1 d . . . . .
C21 C 0.6551(3) 0.0462(2) 0.52500(14) 0.0152(5) Uani 1 1 d . . . . .
C26 C 0.7361(2) 0.0776(2) 0.44436(14) 0.0136(4) Uani 1 1 d . . . . .
C15 C 0.3722(2) 0.3979(2) 0.49312(14) 0.0153(5) Uani 1 1 d . . . . .
C7 C 0.4512(2) 0.7153(2) 0.19684(15) 0.0158(5) Uani 1 1 d . . . . .
H7 H 0.453993 0.778468 0.147641 0.019 Uiso 1 1 calc R . . . .
C14 C 0.4377(2) 0.5307(2) 0.34636(14) 0.0139(4) Uani 1 1 d . . . . .
C22 C 0.6824(3) -0.0673(2) 0.58430(15) 0.0185(5) Uani 1 1 d . . . . .
H22 H 0.629668 -0.088158 0.635991 0.022 Uiso 1 1 calc R . . . .
C2 C 0.5416(2) 0.6200(2) 0.19983(14) 0.0149(4) Uani 1 1 d . . . . .
C27 C 0.8024(2) 0.2063(2) 0.30618(14) 0.0132(4) Uani 1 1 d . . . . .
C25 C 0.8410(3) -0.0077(2) 0.43087(15) 0.0185(5) Uani 1 1 d . . . . .
H25 H 0.896320 0.010419 0.380042 0.022 Uiso 1 1 calc R . . . .
C24 C 0.8625(3) -0.1145(2) 0.49007(16) 0.0211(5) Uani 1 1 d . . . . .
H24 H 0.931379 -0.167688 0.478678 0.025 Uiso 1 1 calc R . . . .
C1 C 0.5364(2) 0.5234(2) 0.27655(14) 0.0153(5) Uani 1 1 d . . . . .
C35 C 0.8468(2) 0.1775(2) 0.17260(14) 0.0139(4) Uani 1 1 d . . . . .
C28 C 0.9225(2) 0.2834(2) 0.28828(14) 0.0146(4) Uani 1 1 d . . . . .
H28 H 0.946269 0.317699 0.326851 0.018 Uiso 1 1 calc R . . . .
C34 C 0.9671(3) 0.2541(2) 0.15737(14) 0.0156(5) Uani 1 1 d . . . . .
H34 H 1.024175 0.269513 0.107258 0.019 Uiso 1 1 calc R . . . .
C13 C 0.3480(2) 0.6330(2) 0.33770(15) 0.0152(5) Uani 1 1 d . . . . .
H13 H 0.285201 0.638382 0.382287 0.018 Uiso 1 1 calc R . . . .
C3 C 0.6442(3) 0.6129(2) 0.12546(15) 0.0165(5) Uani 1 1 d . . . . .
C18 C 0.2485(3) 0.3044(2) 0.65740(16) 0.0218(5) Uani 1 1 d . . . . .
H18 H 0.206428 0.274123 0.711490 0.026 Uiso 1 1 calc R . . . .
C40 C 0.7636(2) 0.1558(2) 0.24879(14) 0.0144(4) Uani 1 1 d . . . . .
C9 C 0.2566(3) 0.8349(2) 0.25083(16) 0.0182(5) Uani 1 1 d . . . . .
C16 C 0.2701(3) 0.4642(2) 0.52757(16) 0.0235(5) Uani 1 1 d . . . . .
H16 H 0.242813 0.540404 0.495527 0.028 Uiso 1 1 calc R . . . .
C6 C 0.6289(3) 0.7222(2) 0.04924(15) 0.0214(5) Uani 1 1 d . . . . .
H6A H 0.535361 0.720096 0.036329 0.032 Uiso 1 1 calc GR . . . .
H6B H 0.695972 0.715881 0.004319 0.032 Uiso 1 1 calc GR . . . .
H6C H 0.645684 0.799055 0.059452 0.032 Uiso 1 1 calc GR . . . .
C29 C 1.0071(2) 0.3092(2) 0.21274(14) 0.0137(4) Uani 1 1 d . . . . .
C17 C 0.2097(3) 0.4184(3) 0.60785(17) 0.0253(6) Uani 1 1 d . . . . .
H17 H 0.142355 0.464001 0.629330 0.030 Uiso 1 1 calc R . . . .
C36 C 0.8080(3) 0.1197(2) 0.10934(15) 0.0171(5) Uani 1 1 d . . . . .
C23 C 0.7821(3) -0.1456(2) 0.56820(16) 0.0229(5) Uani 1 1 d . . . . .
H23 H 0.797203 -0.218896 0.608133 0.027 Uiso 1 1 calc R . . . .
C30 C 1.1440(2) 0.3884(2) 0.19149(15) 0.0154(5) Uani 1 1 d . . . . .
C32 C 1.1587(3) 0.4793(2) 0.10457(16) 0.0215(5) Uani 1 1 d . . . . .
H32A H 1.156017 0.433642 0.066679 0.032 Uiso 1 1 calc GR . . . .
H32B H 1.246611 0.525421 0.092190 0.032 Uiso 1 1 calc GR . . . .
H32C H 1.082536 0.535621 0.100526 0.032 Uiso 1 1 calc GR . . . .
C5 C 0.6158(3) 0.4928(2) 0.10584(16) 0.0232(5) Uani 1 1 d . . . . .
H5A H 0.625291 0.422266 0.152200 0.035 Uiso 1 1 calc GR . . . .
H5B H 0.682345 0.488553 0.060117 0.035 Uiso 1 1 calc GR . . . .
H5C H 0.522055 0.492455 0.092967 0.035 Uiso 1 1 calc GR . . . .
C38 C 0.6703(3) 0.1734(2) 0.08057(17) 0.0246(6) Uani 1 1 d . . . . .
H38A H 0.597415 0.158980 0.126663 0.037 Uiso 1 1 calc GR . . . .
H38B H 0.643517 0.133767 0.043361 0.037 Uiso 1 1 calc GR . . . .
H38C H 0.683841 0.261167 0.053686 0.037 Uiso 1 1 calc GR . . . .
C39 C 0.9222(3) 0.1464(2) 0.03451(15) 0.0240(6) Uani 1 1 d . . . . .
H39A H 0.933721 0.234474 0.008636 0.036 Uiso 1 1 calc GR . . . .
H39B H 0.894881 0.107704 -0.003083 0.036 Uiso 1 1 calc GR . . . .
H39C H 1.009487 0.113621 0.051099 0.036 Uiso 1 1 calc GR . . . .
C4 C 0.7966(3) 0.6166(2) 0.14169(16) 0.0226(5) Uani 1 1 d . . . . .
H4A H 0.814648 0.692122 0.153248 0.034 Uiso 1 1 calc GR . . . .
H4B H 0.859988 0.613398 0.094532 0.034 Uiso 1 1 calc GR . . . .
H4C H 0.810461 0.546667 0.187461 0.034 Uiso 1 1 calc GR . . . .
C10 C 0.1543(3) 0.8304(3) 0.32764(17) 0.0264(6) Uani 1 1 d . . . . .
H10A H 0.097426 0.755034 0.344957 0.040 Uiso 1 1 calc GR . . . .
H10B H 0.094790 0.900521 0.316091 0.040 Uiso 1 1 calc GR . . . .
H10C H 0.206487 0.832657 0.370055 0.040 Uiso 1 1 calc GR . . . .
C37 C 0.7891(3) -0.0221(2) 0.14613(16) 0.0213(5) Uani 1 1 d . . . . .
H37A H 0.872445 -0.055471 0.167909 0.032 Uiso 1 1 calc GR . . . .
H37B H 0.773100 -0.057376 0.104595 0.032 Uiso 1 1 calc GR . . . .
H37C H 0.709852 -0.042083 0.188876 0.032 Uiso 1 1 calc GR . . . .
C33 C 1.1523(3) 0.4656(2) 0.24919(17) 0.0241(6) Uani 1 1 d . . . . .
H33A H 1.071438 0.516359 0.248939 0.036 Uiso 1 1 calc GR . . . .
H33B H 1.236274 0.517646 0.231399 0.036 Uiso 1 1 calc GR . . . .
H33C H 1.154272 0.410940 0.303360 0.036 Uiso 1 1 calc GR . . . .
C31 C 1.2682(3) 0.3004(2) 0.19771(17) 0.0223(5) Uani 1 1 d . . . . .
H31A H 1.255634 0.238903 0.250446 0.033 Uiso 1 1 calc GR . . . .
H31B H 1.354508 0.347269 0.190101 0.033 Uiso 1 1 calc GR . . . .
H31C H 1.272068 0.260181 0.156461 0.033 Uiso 1 1 calc GR . . . .
C12 C 0.3474(3) 0.9548(2) 0.22543(19) 0.0298(6) Uani 1 1 d . . . . .
H12A H 0.403422 0.952774 0.267044 0.045 Uiso 1 1 calc GR . . . .
H12B H 0.287706 1.024856 0.218056 0.045 Uiso 1 1 calc GR . . . .
H12C H 0.408104 0.961912 0.175269 0.045 Uiso 1 1 calc GR . . . .
C11 C 0.1709(3) 0.8367(3) 0.18300(18) 0.0303(6) Uani 1 1 d . . . . .
H11A H 0.233728 0.839689 0.134282 0.046 Uiso 1 1 calc GR . . . .
H11B H 0.113800 0.908529 0.172706 0.046 Uiso 1 1 calc GR . . . .
H11C H 0.111439 0.762943 0.199536 0.046 Uiso 1 1 calc GR . . . .

loop_
_atom_site_aniso_label
_atom_site_aniso_U_11
_atom_site_aniso_U_22
_atom_site_aniso_U_33
_atom_site_aniso_U_23
_atom_site_aniso_U_13
_atom_site_aniso_U_12
Pd1 0.01405(9) 0.01271(9) 0.01177(9) -0.00313(6) 0.00158(6) 0.00177(6)
O1 0.0192(9) 0.0149(8) 0.0130(8) -0.0008(7) 0.0040(7) 0.0052(6)
N2 0.0141(9) 0.0162(9) 0.0124(9) -0.0053(8) 0.0001(7) 0.0003(7)
N4 0.0137(9) 0.0133(9) 0.0120(9) -0.0032(8) 0.0015(7) 0.0014(7)
N3 0.0168(10) 0.0142(9) 0.0138(9) -0.0039(8) -0.0012(8) -0.0008(7)
N1 0.0144(10) 0.0145(9) 0.0142(9) -0.0050(8) 0.0007(8) 0.0016(7)
O2 0.0254(11) 0.0357(11) 0.0302(11) -0.0117(10) 0.0011(8) -0.0060(9)
C20 0.0139(11) 0.0160(11) 0.0136(11) -0.0062(9) 0.0006(9) -0.0009(8)
C19 0.0191(12) 0.0192(11) 0.0169(12) -0.0058(10) -0.0006(9) -0.0005(9)
C8 0.0119(11) 0.0149(10) 0.0211(12) -0.0097(9) -0.0030(9) 0.0010(8)
C21 0.0184(11) 0.0152(11) 0.0115(11) -0.0037(9) -0.0005(9) -0.0010(9)
C26 0.0134(11) 0.0136(10) 0.0142(11) -0.0052(9) -0.0009(9) -0.0007(8)
C15 0.0151(11) 0.0167(11) 0.0146(11) -0.0071(9) 0.0011(9) 0.0005(9)
C7 0.0156(11) 0.0148(10) 0.0160(11) -0.0034(9) -0.0021(9) 0.0005(9)
C14 0.0127(11) 0.0145(10) 0.0154(11) -0.0061(9) -0.0012(9) -0.0005(8)
C22 0.0222(12) 0.0172(11) 0.0138(11) -0.0032(9) 0.0009(9) -0.0011(9)
C2 0.0146(11) 0.0155(11) 0.0147(11) -0.0048(9) -0.0023(9) 0.0007(9)
C27 0.0138(11) 0.0125(10) 0.0113(10) -0.0022(8) 0.0014(8) 0.0019(8)
C25 0.0190(12) 0.0192(11) 0.0162(12) -0.0057(10) 0.0013(9) 0.0029(9)
C24 0.0227(13) 0.0191(12) 0.0210(13) -0.0064(10) -0.0018(10) 0.0078(10)
C1 0.0143(11) 0.0159(11) 0.0158(11) -0.0061(9) 0.0000(9) 0.0015(9)
C35 0.0154(11) 0.0122(10) 0.0135(11) -0.0030(9) -0.0028(9) 0.0010(8)
C28 0.0174(11) 0.0124(10) 0.0139(11) -0.0042(9) -0.0020(9) 0.0027(8)
C34 0.0181(12) 0.0147(10) 0.0126(11) -0.0036(9) 0.0011(9) 0.0005(9)
C13 0.0119(11) 0.0176(11) 0.0186(12) -0.0096(9) -0.0015(9) 0.0030(9)
C3 0.0159(11) 0.0159(11) 0.0158(11) -0.0034(9) 0.0006(9) 0.0018(9)
C18 0.0224(13) 0.0246(13) 0.0163(12) -0.0064(10) 0.0042(10) -0.0010(10)
C40 0.0119(11) 0.0120(10) 0.0177(11) -0.0028(9) -0.0013(9) 0.0007(8)
C9 0.0153(11) 0.0163(11) 0.0231(13) -0.0064(10) -0.0033(10) 0.0049(9)
C16 0.0253(14) 0.0221(12) 0.0194(13) -0.0039(10) 0.0027(10) 0.0072(10)
C6 0.0228(13) 0.0228(12) 0.0160(12) -0.0029(10) -0.0017(10) 0.0042(10)
C29 0.0116(10) 0.0134(10) 0.0154(11) -0.0038(9) -0.0014(9) 0.0011(8)
C17 0.0255(14) 0.0254(13) 0.0236(14) -0.0095(11) 0.0041(11) 0.0069(11)
C36 0.0198(12) 0.0171(11) 0.0162(11) -0.0074(9) -0.0033(9) 0.0002(9)
C23 0.0294(14) 0.0188(12) 0.0173(12) -0.0013(10) -0.0035(11) 0.0048(10)
C30 0.0128(11) 0.0151(10) 0.0172(11) -0.0042(9) -0.0001(9) -0.0018(8)
C32 0.0172(12) 0.0189(12) 0.0221(13) 0.0013(10) 0.0004(10) -0.0021(9)
C5 0.0277(14) 0.0205(12) 0.0198(13) -0.0075(10) 0.0048(11) -0.0021(10)
C38 0.0281(14) 0.0248(13) 0.0240(13) -0.0083(11) -0.0120(11) 0.0025(11)
C39 0.0334(15) 0.0244(13) 0.0161(12) -0.0106(11) 0.0002(11) -0.0065(11)
C4 0.0167(12) 0.0266(13) 0.0203(13) -0.0036(11) 0.0015(10) 0.0041(10)
C10 0.0240(14) 0.0252(13) 0.0297(15) -0.0106(12) 0.0010(11) 0.0101(11)
C37 0.0248(13) 0.0178(12) 0.0222(13) -0.0068(10) -0.0049(10) -0.0003(10)
C33 0.0251(14) 0.0215(12) 0.0272(14) -0.0108(11) -0.0013(11) -0.0052(10)
C31 0.0164(12) 0.0210(12) 0.0254(13) -0.0022(11) -0.0007(10) 0.0004(9)
C12 0.0316(15) 0.0146(12) 0.0405(17) -0.0085(12) 0.0023(13) 0.0033(11)
C11 0.0269(15) 0.0360(16) 0.0323(15) -0.0137(13) -0.0124(12) 0.0175(12)

loop_
_atom_type_symbol
_atom_type_description
_atom_type_scat_dispersion_real
_atom_type_scat_dispersion_imag
_atom_type_scat_source
C C 0.0033 0.0016 'International Tables Vol C Tables 4.2.6.8 and 6.1.1.4'
H H 0.0000 0.0000 'International Tables Vol C Tables 4.2.6.8 and 6.1.1.4'
N N 0.0061 0.0033 'International Tables Vol C Tables 4.2.6.8 and 6.1.1.4'
O O 0.0106 0.0060 'International Tables Vol C Tables 4.2.6.8 and 6.1.1.4'
Pd Pd -0.9988 1.0072 'International Tables Vol C Tables 4.2.6.8 and 6.1.1.4'

loop_
_geom_angle_atom_site_label_1
_geom_angle_atom_site_label_2
_geom_angle_atom_site_label_3
_geom_angle
_geom_angle_site_symmetry_1
_geom_angle_site_symmetry_3
_geom_angle_publ_flag
N2 Pd1 O1 168.07(7) . . ?
N2 Pd1 N4 92.84(8) . . ?
N2 Pd1 N1 85.42(8) . . ?
N4 Pd1 O1 99.08(7) . . ?
N1 Pd1 O1 82.65(7) . . ?
N1 Pd1 N4 178.25(8) . . ?
C1 O1 Pd1 110.92(14) . . ?
N3 N2 Pd1 131.13(16) . . ?
N3 N2 C20 117.55(19) . . ?
C20 N2 Pd1 111.31(15) . . ?
C26 N4 Pd1 123.72(15) . . ?
C26 N4 C27 119.28(19) . . ?
C27 N4 Pd1 116.90(14) . . ?
N2 N3 C21 120.5(2) . . ?
C15 N1 Pd1 112.44(15) . . ?
C14 N1 Pd1 114.05(15) . . ?
C14 N1 C15 133.5(2) . . ?
N2 C20 C15 116.1(2) . . ?
C19 C20 N2 122.5(2) . . ?
C19 C20 C15 121.4(2) . . ?
C18 C19 C20 119.6(2) . . ?
C7 C8 C9 117.9(2) . . ?
C13 C8 C7 119.1(2) . . ?
C13 C8 C9 123.0(2) . . ?
N3 C21 C26 128.8(2) . . ?
N3 C21 C22 112.7(2) . . ?
C22 C21 C26 118.5(2) . . ?
N4 C26 C21 122.9(2) . . ?
N4 C26 C25 120.5(2) . . ?
C25 C26 C21 116.6(2) . . ?
N1 C15 C20 114.8(2) . . ?
N1 C15 C16 128.3(2) . . ?
C16 C15 C20 116.9(2) . . ?
C2 C7 C8 124.1(2) . . ?
N1 C14 C1 112.6(2) . . ?
N1 C14 C13 128.0(2) . . ?
C13 C14 C1 119.4(2) . . ?
C23 C22 C21 122.6(2) . . ?
C7 C2 C1 117.2(2) . . ?
C7 C2 C3 122.7(2) . . ?
C1 C2 C3 120.2(2) . . ?
C28 C27 N4 119.5(2) . . ?
C40 C27 N4 119.6(2) . . ?
C40 C27 C28 120.9(2) . . ?
C24 C25 C26 122.2(2) . . ?
C25 C24 C23 121.1(2) . . ?
O1 C1 C14 119.8(2) . . ?
O1 C1 C2 120.7(2) . . ?
C2 C1 C14 119.6(2) . . ?
C34 C35 C40 116.4(2) . . ?
C34 C35 C36 121.9(2) . . ?
C40 C35 C36 121.7(2) . . ?
C29 C28 C27 120.1(2) . . ?
C35 C34 C29 124.1(2) . . ?
C8 C13 C14 120.6(2) . . ?
C2 C3 C6 111.75(19) . . ?
C2 C3 C5 110.41(19) . . ?
C2 C3 C4 110.1(2) . . ?
C6 C3 C5 107.2(2) . . ?
C4 C3 C6 107.7(2) . . ?
C4 C3 C5 109.5(2) . . ?
C19 C18 C17 120.2(2) . . ?
O2 C40 C27 119.0(2) . . ?
O2 C40 C35 120.1(2) . . ?
C27 C40 C35 120.9(2) . . ?
C8 C9 C12 108.9(2) . . ?
C8 C9 C11 109.5(2) . . ?
C10 C9 C8 112.3(2) . . ?
C10 C9 C12 108.3(2) . . ?
C10 C9 C11 108.5(2) . . ?
C12 C9 C11 109.3(2) . . ?
C17 C16 C15 121.2(2) . . ?
C28 C29 C34 117.5(2) . . ?
C28 C29 C30 122.2(2) . . ?
C34 C29 C30 120.3(2) . . ?
C16 C17 C18 120.7(2) . . ?
C38 C36 C35 109.7(2) . . ?
C38 C36 C37 109.2(2) . . ?
C39 C36 C35 111.9(2) . . ?
C39 C36 C38 108.0(2) . . ?
C39 C36 C37 107.4(2) . . ?
C37 C36 C35 110.6(2) . . ?
C22 C23 C24 119.0(2) . . ?
C29 C30 C32 111.2(2) . . ?
C29 C30 C31 108.09(19) . . ?
C32 C30 C31 109.0(2) . . ?
C33 C30 C29 112.4(2) . . ?
C33 C30 C32 107.4(2) . . ?
C33 C30 C31 108.7(2) . . ?

loop_
_geom_bond_atom_site_label_1
_geom_bond_atom_site_label_2
_geom_bond_distance
_geom_bond_site_symmetry_2
_geom_bond_publ_flag
Pd1 O1 2.0167(16) . ?
Pd1 N2 1.9256(19) . ?
Pd1 N4 1.9694(19) . ?
Pd1 N1 1.9635(19) . ?
O1 C1 1.301(3) . ?
N2 N3 1.283(3) . ?
N2 C20 1.428(3) . ?
N4 C26 1.350(3) . ?
N4 C27 1.431(3) . ?
N3 C21 1.367(3) . ?
N1 C15 1.386(3) . ?
N1 C14 1.367(3) . ?
O2 C40 1.366(3) . ?
C20 C19 1.390(3) . ?
C20 C15 1.430(3) . ?
C19 C18 1.378(3) . ?
C8 C7 1.425(3) . ?
C8 C13 1.368(3) . ?
C8 C9 1.531(3) . ?
C21 C26 1.447(3) . ?
C21 C22 1.429(3) . ?
C26 C25 1.431(3) . ?
C15 C16 1.405(3) . ?
C7 C2 1.370(3) . ?
C14 C1 1.454(3) . ?
C14 C13 1.418(3) . ?
C22 C23 1.355(3) . ?
C2 C1 1.439(3) . ?
C2 C3 1.534(3) . ?
C27 C28 1.394(3) . ?
C27 C40 1.392(3) . ?
C25 C24 1.364(3) . ?
C24 C23 1.409(4) . ?
C35 C34 1.397(3) . ?
C35 C40 1.401(3) . ?
C35 C36 1.537(3) . ?
C28 C29 1.393(3) . ?
C34 C29 1.399(3) . ?
C3 C6 1.537(3) . ?
C3 C5 1.538(3) . ?
C3 C4 1.535(3) . ?
C18 C17 1.396(4) . ?
C9 C10 1.530(4) . ?
C9 C12 1.532(4) . ?
C9 C11 1.534(4) . ?
C16 C17 1.375(4) . ?
C29 C30 1.535(3) . ?
C36 C38 1.535(3) . ?
C36 C39 1.532(3) . ?
C36 C37 1.536(3) . ?
C30 C32 1.536(3) . ?
C30 C33 1.534(3) . ?
C30 C31 1.539(3) . ?
